data_2004816
loop_
_publ_author_name
'Hussain, Z.'
'Fleming, F. F.'
'Norman, R. E.'
'Chang, S.-C.'

_publ_contact_author
;
Richard E. Norman
Department of Chemistry and Biochemistry
Duquesne University
Pittsburgh, PA 15282  USA
;
_publ_section_title
;
 3-Cyano-1-[4-(1,3-dithian-2-yl)butyl]-1,4,5,6-tetrahydropyridine
;
_journal_issue 4
_journal_name_full 'Acta Crystallographica Section C'
_journal_page_first 1010
_journal_page_last 1012
_journal_paper_doi 10.1107/S010827019501345X
_journal_volume 52
_journal_year 1996
_chemical_formula_sum 'C14 H22 N2 S2'
_chemical_formula_weight 282.46
_space_group_IT_number 15
_symmetry_cell_setting monoclinic
_symmetry_space_group_name_Hall '-C 2yc'
_symmetry_space_group_name_H-M 'C 1 2/c 1'
_audit_creation_method 'from TEXRAY.INF file'
_cell_angle_alpha 90
_cell_angle_beta 119.782(9)
_cell_angle_gamma 90
_cell_formula_units_Z 8
_cell_length_a 27.253(3)
_cell_length_b 6.701(5)
_cell_length_c 19.306(3)
_cell_measurement_reflns_used 25
_cell_measurement_temperature 294.2
_cell_measurement_theta_max 19.085
_cell_measurement_theta_min 13.725
_cell_volume 3060(2)
_computing_cell_refinement 'MSC/AFC Diffractometer Control Software'
_computing_data_collection
; MSC/AFC Diffractometer Control Software (Molecular Structure Corporation,
1988)
;
_computing_data_reduction 'TEXSAN (Molecular Structure Corporation, 1985)'
_computing_publication_material TEXSAN
_computing_structure_refinement TEXSAN
_computing_structure_solution 'SAPI91 (Fan, 1991)'
_diffrn_ambient_temperature 294.2
_diffrn_measurement_device AFC7R
_diffrn_measurement_method '\w/2\q scans'
_diffrn_radiation_monochromator graphite
_diffrn_radiation_source 'X-ray tube'
_diffrn_radiation_type MoK\a
_diffrn_radiation_wavelength 0.7107
_diffrn_reflns_av_R_equivalents 9.78
_diffrn_reflns_limit_h_max 35
_diffrn_reflns_limit_h_min 0
_diffrn_reflns_limit_k_max 8
_diffrn_reflns_limit_k_min 0
_diffrn_reflns_limit_l_max 21
_diffrn_reflns_limit_l_min -25
_diffrn_reflns_number 3896
_diffrn_reflns_theta_max 27.495
_diffrn_reflns_theta_min 1.535
_diffrn_standards_decay_% 2.37
_diffrn_standards_interval_count 150
_diffrn_standards_number 3
_exptl_absorpt_coefficient_mu 0.334
_exptl_absorpt_correction_T_max 0.999
_exptl_absorpt_correction_T_min 0.929
_exptl_absorpt_correction_type 'empirical, \y scan'
_exptl_absorpt_process_details psi-scan
_exptl_crystal_colour colorless
_exptl_crystal_density_diffrn 1.226
_exptl_crystal_description plate
_exptl_crystal_F_000 1216.00
_exptl_crystal_size_max 0.900
_exptl_crystal_size_mid 0.400
_exptl_crystal_size_min 0.040
_refine_diff_density_max 0.23
_refine_diff_density_min -0.40
_refine_ls_extinction_method none
_refine_ls_goodness_of_fit_obs 1.868
_refine_ls_hydrogen_treatment noref
_refine_ls_matrix_type full
_refine_ls_number_parameters 163
_refine_ls_number_reflns 2083
_refine_ls_number_restraints 0
_refine_ls_R_factor_obs 0.0474
_refine_ls_shift/esd_max 0.0130
_refine_ls_structure_factor_coef F
_refine_ls_weighting_scheme
; calc w = 4F^2^/[\s^2^(F^2^)];
\s^2^(F^2^) = S^2^(C + R^2^B) + (0.030F^2^)^2^/Lp^2^ where S = scan rate, C =
total integrated peak count, R = ratio of scan to background counting times,
B = total background count, Lp = Lorentz-polariztion factor
;
_refine_ls_wR_factor_obs 0.0578
_reflns_number_observed 2083
_reflns_number_total 3813
_reflns_observed_criterion I>3.00\s(I)
_cod_data_source_file vj1034.cif
_cod_data_source_block n-alkylation_C-4
_cod_original_sg_symbol_H-M 'C 2/c'
_cod_original_formula_sum 'C14 H22 N2 S2 '
_cod_database_code 2004816

loop_
_symmetry_equiv_pos_as_xyz
'   +x,   +y,   +z'
'   1/2+x,   1/2+y,   +z'
'   -x,   +y,1/2-z'
'   1/2-x,   1/2+y,1/2-z'
'   -x,   -y,   -z'
'   1/2-x,   1/2-y,   -z'
'   +x,   -y,1/2+z'
'   1/2+x,   1/2-y,1/2+z'

loop_
_atom_site_aniso_label
_atom_site_aniso_U_11
_atom_site_aniso_U_22
_atom_site_aniso_U_33
_atom_site_aniso_U_12
_atom_site_aniso_U_13
_atom_site_aniso_U_23
S1 0.0445(4) 0.0721(6) 0.0712(6) 0.0022(4) 0.0341(4) 0.0178(5)
S2 0.0692(5) 0.0843(7) 0.0597(5) 0.0229(5) 0.0468(5) 0.0225(5)
N1 0.0420(10) 0.0490(10) 0.0550(10) 0.0020(10) 0.0240(10) 0.0060(10)
N2 0.049(2) 0.073(2) 0.066(2) -0.0070(10) 0.0230(10) 0.005(2)
C2 0.050(2) 0.044(2) 0.048(2) -0.0030(10) 0.0330(10) -0.0040(10)
C3 0.0430(10) 0.047(2) 0.043(2) -0.0010(10) 0.0240(10) 0.0000(10)
C4 0.056(2) 0.054(2) 0.056(2) 0.001(2) 0.023(2) 0.008(2)
C5 0.064(2) 0.052(2) 0.082(2) -0.007(2) 0.028(2) 0.007(2)
C6 0.050(2) 0.059(2) 0.089(3) -0.007(2) 0.030(2) 0.010(2)
C7 0.051(2) 0.058(2) 0.047(2) 0.0070(10) 0.0250(10) 0.0010(10)
C8 0.046(2) 0.060(2) 0.046(2) 0.0060(10) 0.0240(10) -0.0010(10)
C9 0.051(2) 0.059(2) 0.049(2) 0.008(2) 0.0270(10) 0.001(2)
C10 0.055(2) 0.062(2) 0.045(2) 0.010(2) 0.0280(10) 0.0070(10)
C11 0.045(2) 0.055(2) 0.043(2) 0.0030(10) 0.0240(10) 0.0010(10)
C12 0.054(2) 0.067(2) 0.069(2) 0.015(2) 0.041(2) 0.016(2)
C13 0.064(2) 0.058(2) 0.066(2) 0.012(2) 0.040(2) 0.012(2)
C14 0.059(2) 0.066(2) 0.062(2) 0.011(2) 0.039(2) 0.019(2)
C15 0.055(2) 0.052(2) 0.048(2) 0.0030(10) 0.0300(10) 0.0050(10)

loop_
_atom_site_label
_atom_site_fract_x
_atom_site_fract_y
_atom_site_fract_z
_atom_site_U_iso_or_equiv
_atom_site_thermal_displace_type
_atom_site_calc_flag
_atom_site_calc_attached_atom
S1 0.08121(3) 0.1802(1) 0.72537(5) 0.0603(3) Uani d .
S2 0.14705(4) 0.2886(1) 0.64337(5) 0.0646(3) Uani d .
N1 -0.10191(9) 0.9697(4) 0.5635(1) 0.0485(7) Uani d .
N2 -0.3006(1) 0.9199(5) 0.3867(2) 0.0650(9) Uani d .
C2 -0.1568(1) 0.9195(4) 0.5209(2) 0.0436(8) Uani d .
C3 -0.1975(1) 1.0409(4) 0.4673(2) 0.0432(8) Uani d .
C4 -0.1845(1) 1.2508(5) 0.4538(2) 0.0577(9) Uani d .
C5 -0.1281(1) 1.3149(5) 0.5222(2) 0.070(1) Uani d .
C6 -0.0842(1) 1.1604(5) 0.5466(2) 0.068(1) Uani d .
C7 -0.0597(1) 0.8361(5) 0.6219(2) 0.0513(9) Uani d .
C8 -0.0199(1) 0.7488(5) 0.5959(2) 0.0500(9) Uani d .
C9 0.0240(1) 0.6110(5) 0.6587(2) 0.0519(9) Uani d .
C10 0.0593(1) 0.5060(5) 0.6287(2) 0.0524(9) Uani d .
C11 0.1080(1) 0.3807(4) 0.6904(2) 0.0465(8) Uani d .
C12 0.2022(1) 0.1500(5) 0.7251(2) 0.059(1) Uani d .
C13 0.1809(1) -0.0169(5) 0.7557(2) 0.059(1) Uani d .
C14 0.1466(1) 0.0576(5) 0.7931(2) 0.0585(10) Uani d .
C15 -0.2542(1) 0.9695(5) 0.4237(2) 0.0494(9) Uani d .
H1 -0.1681 0.7892 0.5292 0.0555 Uiso calc C2
H2 -0.2133 1.3384 0.4503 0.0785 Uiso calc C4
H3 -0.1834 1.2575 0.4055 0.0785 Uiso calc C4
H4 -0.1335 1.3505 0.5656 0.0904 Uiso calc C5
H5 -0.1165 1.4317 0.5052 0.0904 Uiso calc C5
H6 -0.0510 1.2037 0.5955 0.0938 Uiso calc C6
H7 -0.0738 1.1419 0.5073 0.0938 Uiso calc C6
H8 -0.0388 0.9095 0.6703 0.0695 Uiso calc C7
H9 -0.0793 0.7304 0.6310 0.0695 Uiso calc C7
H10 -0.0406 0.6768 0.5475 0.0660 Uiso calc C8
H11 0.0000 0.8559 0.5869 0.0660 Uiso calc C8
H12 0.0481 0.6867 0.7054 0.0681 Uiso calc C9
H13 0.0045 0.5140 0.6729 0.0681 Uiso calc C9
H14 0.0347 0.4181 0.5857 0.0686 Uiso calc C10
H15 0.0738 0.6036 0.6077 0.0686 Uiso calc C10
H16 0.1324 0.4653 0.7356 0.0601 Uiso calc C11
H17 0.2280 0.1014 0.7105 0.0769 Uiso calc C12
H18 0.2226 0.2440 0.7697 0.0769 Uiso calc C12
H19 0.2124 -0.0936 0.7947 0.0777 Uiso calc C13
H20 0.1579 -0.1031 0.7119 0.0777 Uiso calc C13
H21 0.1689 0.1565 0.8330 0.0808 Uiso calc C14
H22 0.1379 -0.0468 0.8172 0.0808 Uiso calc C14

loop_
_atom_type_symbol
_atom_type_scat_dispersion_real
_atom_type_scat_dispersion_imag
_atom_type_scat_source
C 0.003 0.002 'International Tables'
H 0.000 0.000 'International Tables'
N 0.006 0.003 'International Tables'
S 0.125 0.123 'International Tables'

loop_
_geom_angle_atom_site_label_1
_geom_angle_atom_site_label_2
_geom_angle_atom_site_label_3
_geom_angle
_geom_angle_publ_flag
C11 S1 C14 99.90(10) yes
C11 S2 C12 100.30(10) yes
C2 N1 C6 118.3(3) yes
C2 N1 C7 122.2(3) yes
C6 N1 C7 119.4(2) yes
N1 C2 C3 124.1(3) yes
C2 C3 C4 121.4(3) no
C2 C3 C15 119.2(3) no
C4 C3 C15 119.4(3) no
C3 C4 C5 109.9(3) no
C4 C5 C6 113.2(3) no
N1 C6 C5 112.4(3) yes
N1 C7 C8 113.7(2) yes
C7 C8 C9 112.2(2) no
C8 C9 C10 111.9(2) no
C9 C10 C11 115.3(2) no
S1 C11 S2 112.3(2) yes
S1 C11 C10 110.1(2) yes
S2 C11 C10 107.2(2) yes
S2 C12 C13 114.1(2) yes
C12 C13 C14 112.9(3) no
S1 C14 C13 115.1(2) yes
N2 C15 C3 176.9(3) yes

loop_
_geom_bond_atom_site_label_1
_geom_bond_atom_site_label_2
_geom_bond_distance
_geom_bond_publ_flag
S1 C11 1.813(3) yes
S1 C14 1.802(3) yes
S2 C11 1.815(3) yes
S2 C12 1.804(3) yes
N1 C2 1.344(4) yes
N1 C6 1.459(4) yes
N1 C7 1.452(4) yes
N2 C15 1.150(4) yes
C2 C3 1.351(4) no
C3 C4 1.505(4) no
C3 C15 1.425(4) no
C4 C5 1.509(4) no
C5 C6 1.472(5) no
C7 C8 1.519(4) no
C8 C9 1.521(4) no
C9 C10 1.522(4) no
C10 C11 1.522(4) no
C12 C13 1.509(4) no
C13 C14 1.521(4) no
